data_4305554
loop_
_publ_author_name
'Xianggao Meng'
'Liang Liu'
'Chunshan Zhou'
'Li Wang'
'Changlin Liu'

_publ_contact_author_address
; Key Laboratory of Pesticide & Chemical Biology
  Ministry of Education
  College of Chemistry
  Central China Normal University
  Wuhan  430079
  P. R. China
;
_publ_contact_author_email liuchl@mail.ccnu.edu.cn
_publ_contact_author_name 'Pro. Liu. Chang-lin'
_publ_section_title
;
Dinuclear Copper(II) Complexes of a Polybenzimidazole Ligand: Their
Structures and Inductive Roles in DNA Condensation
;
_journal_name_full 'Inorganic Chemistry'
_journal_page_first 6572
_journal_page_last 6574
_journal_paper_doi 10.1021/ic800532q
_journal_volume 47
_journal_year 2008
_chemical_formula_moiety 'C44 H43 N13, 3(H2 O), 0.5(O)'
_chemical_formula_sum 'C44 H50 N13 O4'
_chemical_formula_weight 824.97
_chemical_name_systematic
; 
 ? 
;
_space_group_IT_number 20
_symmetry_cell_setting orthorhombic
_symmetry_space_group_name_Hall 'C 2c 2'
_symmetry_space_group_name_H-M 'C 2 2 21'
_atom_sites_solution_hydrogens geom
_atom_sites_solution_primary direct
_atom_sites_solution_secondary difmap
_audit_creation_method SHELXL-97
_cell_angle_alpha 90.00
_cell_angle_beta 90.00
_cell_angle_gamma 90.00
_cell_formula_units_Z 8
_cell_length_a 8.3956(5)
_cell_length_b 29.5409(18)
_cell_length_c 35.872(2)
_cell_measurement_reflns_used 2793
_cell_measurement_temperature 292(2)
_cell_measurement_theta_max 17.08
_cell_measurement_theta_min 2.59
_cell_volume 8896.7(9)
_computing_cell_refinement 'Bruker SMART'
_computing_data_collection 'Bruker SMART,(Version 5.628)2001'
_computing_data_reduction 'Bruker SAINT+,(Version 6.45)2001 '
_computing_molecular_graphics 'PLATON (Spek, 2003)'
_computing_publication_material PLATON
_computing_structure_refinement 'SHELXL-97 (Sheldrick, 1997)'
_computing_structure_solution 'SHELXS-97 (Sheldrick, 1997)'
_diffrn_ambient_temperature 292(2)
_diffrn_measured_fraction_theta_full 0.994
_diffrn_measured_fraction_theta_max 0.994
_diffrn_measurement_device_type 'Bruker SMART Apex CCD area-detector'
_diffrn_measurement_method '0.3\% wide \w exposures'
_diffrn_radiation_monochromator graphite
_diffrn_radiation_source 'fine focus sealed Siemens Mo tube'
_diffrn_radiation_type 'Mo k\a'
_diffrn_radiation_wavelength 0.71073
_diffrn_reflns_av_R_equivalents 0.0937
_diffrn_reflns_av_sigmaI/netI 0.0819
_diffrn_reflns_limit_h_max 9
_diffrn_reflns_limit_h_min -9
_diffrn_reflns_limit_k_max 34
_diffrn_reflns_limit_k_min -34
_diffrn_reflns_limit_l_max 42
_diffrn_reflns_limit_l_min -38
_diffrn_reflns_number 25509
_diffrn_reflns_theta_full 25.00
_diffrn_reflns_theta_max 25.00
_diffrn_reflns_theta_min 1.49
_exptl_absorpt_coefficient_mu 0.083
_exptl_absorpt_correction_T_max 0.9836
_exptl_absorpt_correction_T_min 0.9706
_exptl_absorpt_correction_type multi-scan
_exptl_absorpt_process_details SADABS,(Sheldrick,1997)
_exptl_crystal_colour colorless
_exptl_crystal_density_diffrn 1.232
_exptl_crystal_density_method 'not measured'
_exptl_crystal_description block
_exptl_crystal_F_000 3496
_exptl_crystal_size_max 0.30
_exptl_crystal_size_mid 0.20
_exptl_crystal_size_min 0.20
_refine_diff_density_max 0.337
_refine_diff_density_min -0.300
_refine_diff_density_rms 0.044
_refine_ls_abs_structure_details 'Flack H D (1983), Acta Cryst. A39, 876-881'
_refine_ls_extinction_method none
_refine_ls_goodness_of_fit_ref 0.891
_refine_ls_hydrogen_treatment constr
_refine_ls_matrix_type full
_refine_ls_number_parameters 555
_refine_ls_number_reflns 4328
_refine_ls_number_restraints 0
_refine_ls_restrained_S_all 0.891
_refine_ls_R_factor_all 0.0990
_refine_ls_R_factor_gt 0.0581
_refine_ls_shift/su_max 0.001
_refine_ls_shift/su_mean 0.000
_refine_ls_structure_factor_coef Fsqd
_refine_ls_weighting_details 'calc w=1/[\s^2^(Fo^2^)+(0.0732P)^2^] where P=(Fo^2^+2Fc^2^)/3'
_refine_ls_weighting_scheme calc
_refine_ls_wR_factor_gt 0.1302
_refine_ls_wR_factor_ref 0.1418
_reflns_number_gt 2434
_reflns_number_total 4328
_reflns_threshold_expression I>2\s(I)
_cod_data_source_file ic800532q-file001_4.cif
_cod_data_source_block dtpb
_cod_depositor_comments
;
The following automatic conversions were performed:
'_symmetry_cell_setting' value 'Orthorhombic' changed to 'orthorhombic'
according to '/home/saulius/struct/CIF-dictionaries/cif_core.dic'
dictionary named 'cif_core.dic' version 2.4.1 from 2010-06-29.

Automatic conversion script
Id: cif_fix_enum 1527 2010-12-29 10:47:43Z saulius 
;
_cod_original_cell_volume 8896.8(9)
_cod_database_code 4305554

loop_
_symmetry_equiv_pos_as_xyz
'x, y, z'
'-x, -y, z+1/2'
'-x, y, -z+1/2'
'x, -y, -z'
'x+1/2, y+1/2, z'
'-x+1/2, -y+1/2, z+1/2'
'-x+1/2, y+1/2, -z+1/2'
'x+1/2, -y+1/2, -z'

loop_
_atom_site_label
_atom_site_type_symbol
_atom_site_fract_x
_atom_site_fract_y
_atom_site_fract_z
_atom_site_U_iso_or_equiv
_atom_site_adp_type
_atom_site_occupancy
_atom_site_symmetry_multiplicity
_atom_site_calc_flag
_atom_site_refinement_flags
_atom_site_disorder_assembly
_atom_site_disorder_group
C1 C 0.5856(6) 0.8356(2) 0.80249(13) 0.0653(13) Uani 1 1 d . . .
C2 C 0.5365(7) 0.8773(2) 0.81422(16) 0.0868(17) Uani 1 1 d . . .
H2 H 0.4578 0.8806 0.8322 0.104 Uiso 1 1 calc R . .
C3 C 0.6097(8) 0.9145(2) 0.79795(18) 0.0960(19) Uani 1 1 d . . .
H3 H 0.5812 0.9434 0.8056 0.115 Uiso 1 1 calc R . .
C4 C 0.7234(9) 0.9093(2) 0.77072(16) 0.0945(19) Uani 1 1 d . . .
H4 H 0.7691 0.9348 0.7600 0.113 Uiso 1 1 calc R . .
C5 C 0.7707(8) 0.8672(2) 0.75912(14) 0.0870(17) Uani 1 1 d . . .
H5 H 0.8485 0.8637 0.7409 0.104 Uiso 1 1 calc R . .
C6 C 0.6987(7) 0.8302(2) 0.77549(14) 0.0688(14) Uani 1 1 d . . .
C7 C 0.6355(7) 0.7638(2) 0.79472(15) 0.0733(15) Uani 1 1 d . . .
C8 C 0.6268(7) 0.71447(19) 0.80092(17) 0.0894(19) Uani 1 1 d . . .
H8A H 0.5202 0.7040 0.7950 0.107 Uiso 1 1 calc R . .
H8B H 0.7004 0.6995 0.7842 0.107 Uiso 1 1 calc R . .
C9 C 0.8314(7) 0.70766(17) 0.84937(15) 0.0749(15) Uani 1 1 d . . .
H9A H 0.8375 0.7111 0.8762 0.090 Uiso 1 1 calc R . .
H9B H 0.8682 0.7358 0.8384 0.090 Uiso 1 1 calc R . .
C10 C 0.9465(6) 0.67045(17) 0.83798(14) 0.0643(13) Uani 1 1 d . . .
C11 C 1.0815(7) 0.60921(19) 0.83634(17) 0.0739(15) Uani 1 1 d . . .
C12 C 1.1513(9) 0.5684(2) 0.8445(2) 0.0922(19) Uani 1 1 d . . .
H12 H 1.1307 0.5537 0.8669 0.111 Uiso 1 1 calc R . .
C13 C 1.2526(10) 0.5498(2) 0.8185(3) 0.112(2) Uani 1 1 d . . .
H13 H 1.3037 0.5225 0.8235 0.135 Uiso 1 1 calc R . .
C14 C 1.2792(10) 0.5719(3) 0.7842(3) 0.130(3) Uani 1 1 d . . .
H14 H 1.3448 0.5584 0.7665 0.156 Uiso 1 1 calc R . .
C15 C 1.2103(9) 0.6130(2) 0.7764(2) 0.108(2) Uani 1 1 d . . .
H15 H 1.2311 0.6282 0.7542 0.130 Uiso 1 1 calc R . .
C16 C 1.1073(7) 0.63077(19) 0.80331(17) 0.0756(15) Uani 1 1 d . . .
C17 C 0.5969(8) 0.65805(19) 0.85085(19) 0.100(2) Uani 1 1 d . . .
H17A H 0.6718 0.6433 0.8675 0.120 Uiso 1 1 calc R . .
H17B H 0.5855 0.6391 0.8289 0.120 Uiso 1 1 calc R . .
C18 C 0.4377(6) 0.66097(16) 0.87017(13) 0.0602(13) Uani 1 1 d . . .
H18A H 0.3699 0.6818 0.8566 0.072 Uiso 1 1 calc R . .
H18B H 0.3873 0.6314 0.8696 0.072 Uiso 1 1 calc R . .
C19 C 0.4665(7) 0.72552(14) 0.91297(13) 0.0671(14) Uani 1 1 d . . .
H19A H 0.5571 0.7355 0.8983 0.080 Uiso 1 1 calc R . .
H19B H 0.4897 0.7322 0.9389 0.080 Uiso 1 1 calc R . .
C20 C 0.3234(6) 0.75236(15) 0.90139(13) 0.0559(12) Uani 1 1 d . . .
C21 C 0.1616(6) 0.79247(16) 0.86848(13) 0.0602(13) Uani 1 1 d . . .
C22 C 0.0864(7) 0.81890(17) 0.84198(14) 0.0728(15) Uani 1 1 d . . .
H22 H 0.1349 0.8249 0.8192 0.087 Uiso 1 1 calc R . .
C23 C -0.0617(8) 0.83616(17) 0.85011(16) 0.0790(16) Uani 1 1 d . . .
H23 H -0.1134 0.8544 0.8328 0.095 Uiso 1 1 calc R . .
C24 C -0.1349(7) 0.82647(17) 0.88402(17) 0.0767(15) Uani 1 1 d . . .
H24 H -0.2361 0.8380 0.8885 0.092 Uiso 1 1 calc R . .
C25 C -0.0641(7) 0.80054(16) 0.91124(15) 0.0707(14) Uani 1 1 d . . .
H25 H -0.1135 0.7943 0.9339 0.085 Uiso 1 1 calc R . .
C26 C 0.0851(6) 0.78457(15) 0.90252(13) 0.0577(13) Uani 1 1 d . . .
C27 C 0.3137(6) 0.65906(16) 0.93124(13) 0.0670(14) Uani 1 1 d . . .
H27A H 0.2167 0.6627 0.9168 0.080 Uiso 1 1 calc R . .
H27B H 0.3038 0.6776 0.9534 0.080 Uiso 1 1 calc R . .
C28 C 0.3275(6) 0.61025(15) 0.94289(13) 0.0593(12) Uani 1 1 d . . .
H28A H 0.2303 0.6015 0.9556 0.071 Uiso 1 1 calc R . .
H28B H 0.3368 0.5917 0.9207 0.071 Uiso 1 1 calc R . .
C29 C 0.4572(6) 0.62419(15) 1.00328(13) 0.0651(13) Uani 1 1 d . . .
H29A H 0.4717 0.6563 0.9987 0.078 Uiso 1 1 calc R . .
H29B H 0.5467 0.6140 1.0182 0.078 Uiso 1 1 calc R . .
C30 C 0.3093(6) 0.61813(15) 1.02558(12) 0.0543(12) Uani 1 1 d . . .
C31 C 0.1390(6) 0.58639(16) 1.06422(12) 0.0581(13) Uani 1 1 d . . .
C32 C 0.0542(8) 0.55897(19) 1.08930(14) 0.0786(16) Uani 1 1 d . . .
H32 H 0.0978 0.5329 1.0997 0.094 Uiso 1 1 calc R . .
C33 C -0.0970(8) 0.5733(2) 1.09742(15) 0.0874(18) Uani 1 1 d . . .
H33 H -0.1575 0.5567 1.1143 0.105 Uiso 1 1 calc R . .
C34 C -0.1634(8) 0.6117(2) 1.08139(17) 0.0881(17) Uani 1 1 d . . .
H34 H -0.2670 0.6198 1.0876 0.106 Uiso 1 1 calc R . .
C35 C -0.0812(7) 0.63756(19) 1.05697(15) 0.0781(16) Uani 1 1 d . . .
H35 H -0.1275 0.6630 1.0462 0.094 Uiso 1 1 calc R . .
C36 C 0.0742(6) 0.62520(16) 1.04841(13) 0.0606(13) Uani 1 1 d . . .
C37 C 0.4847(7) 0.55179(14) 0.97205(13) 0.0660(14) Uani 1 1 d . . .
H37A H 0.3871 0.5384 0.9814 0.079 Uiso 1 1 calc R . .
H37B H 0.5685 0.5462 0.9901 0.079 Uiso 1 1 calc R . .
C38 C 0.5279(6) 0.53049(15) 0.93571(13) 0.0584(12) Uani 1 1 d . . .
C39 C 0.5344(6) 0.48783(14) 0.88711(13) 0.0574(12) Uani 1 1 d . . .
C40 C 0.5127(8) 0.45480(17) 0.86065(15) 0.0771(16) Uani 1 1 d . . .
H40 H 0.4424 0.4310 0.8646 0.093 Uiso 1 1 calc R . .
C41 C 0.5992(8) 0.45818(19) 0.82767(16) 0.0802(17) Uani 1 1 d . . .
H41 H 0.5875 0.4360 0.8095 0.096 Uiso 1 1 calc R . .
C42 C 0.7042(7) 0.4945(2) 0.82142(15) 0.0835(16) Uani 1 1 d . . .
H42 H 0.7611 0.4961 0.7992 0.100 Uiso 1 1 calc R . .
C43 C 0.7232(7) 0.52750(17) 0.84754(14) 0.0687(14) Uani 1 1 d . . .
H43 H 0.7900 0.5521 0.8433 0.082 Uiso 1 1 calc R . .
C44 C 0.6405(6) 0.52324(14) 0.88032(13) 0.0569(12) Uani 1 1 d . . .
N1 N 0.5471(5) 0.79266(15) 0.81400(11) 0.0705(12) Uani 1 1 d . . .
H1 H 0.4780 0.7857 0.8307 0.085 Uiso 1 1 calc R . .
N2 N 0.7301(6) 0.78419(17) 0.77066(11) 0.0783(13) Uani 1 1 d . . .
N3 N 0.6647(6) 0.70174(14) 0.83931(14) 0.0757(13) Uani 1 1 d . . .
N4 N 0.9774(6) 0.63465(16) 0.85797(12) 0.0782(13) Uani 1 1 d . . .
N5 N 1.0202(5) 0.67041(13) 0.80518(11) 0.0718(12) Uani 1 1 d . . .
H5A H 1.0147 0.6911 0.7884 0.086 Uiso 1 1 calc R . .
N6 N 0.4501(5) 0.67598(12) 0.90881(10) 0.0605(10) Uani 1 1 d . . .
N7 N 0.3099(5) 0.77233(13) 0.86854(11) 0.0644(11) Uani 1 1 d . . .
N8 N 0.1936(5) 0.75915(12) 0.92267(10) 0.0628(11) Uani 1 1 d . . .
H8 H 0.1803 0.7493 0.9450 0.075 Uiso 1 1 calc R . .
N9 N 0.4629(5) 0.60061(11) 0.96735(10) 0.0565(10) Uani 1 1 d . . .
N10 N 0.1852(5) 0.64460(13) 1.02456(11) 0.0655(11) Uani 1 1 d . . .
N11 N 0.2891(5) 0.58218(13) 1.04915(10) 0.0610(11) Uani 1 1 d . . .
H11 H 0.3569 0.5611 1.0537 0.073 Uiso 1 1 calc R . .
N12 N 0.6316(5) 0.55015(13) 0.91190(11) 0.0624(11) Uani 1 1 d . . .
H12A H 0.6830 0.5749 0.9157 0.075 Uiso 1 1 calc R . .
N13 N 0.4654(5) 0.49286(12) 0.92220(11) 0.0641(11) Uani 1 1 d . . .
O1W O 1.0000 0.73816(15) 0.7500 0.0802(15) Uani 1 2 d S . .
H1WA H 0.9970 0.7293 0.7284 0.120 Uiso 0.50 1 d PR . .
H1WB H 1.0757 0.7558 0.7518 0.120 Uiso 0.50 1 d PR . .
O2W O 0.1326(7) 0.73303(14) 0.99805(11) 0.148(2) Uani 1 1 d . . .
H2WA H 0.2226 0.7478 0.9903 0.223 Uiso 1 1 d R . .
H2WB H 0.0952 0.7242 0.9804 0.223 Uiso 1 1 d R . .
O3W O 0.8466(11) 0.6204(3) 0.92870(15) 0.258(5) Uani 1 1 d . . .
H3WA H 0.8166 0.6043 0.9438 0.387 Uiso 1 1 d R . .
H3WB H 0.9205 0.6340 0.9305 0.387 Uiso 1 1 d R . .
O4W O 0.7906(14) 0.6976(3) 0.9675(2) 0.301(6) Uani 1 1 d . . .
H4WA H 0.8647 0.7087 0.9649 0.451 Uiso 1 1 d R . .
H4WB H 0.7405 0.6854 0.9528 0.451 Uiso 1 1 d R . .
O5W O 0.976(2) 0.5234(4) 0.9859(3) 0.222(7) Uani 0.50 1 d P . .

loop_
_atom_site_aniso_label
_atom_site_aniso_U_11
_atom_site_aniso_U_22
_atom_site_aniso_U_33
_atom_site_aniso_U_23
_atom_site_aniso_U_13
_atom_site_aniso_U_12
C1 0.058(3) 0.078(4) 0.059(3) 0.011(3) 0.003(3) 0.004(3)
C2 0.070(4) 0.103(5) 0.088(4) 0.021(4) 0.013(3) 0.008(4)
C3 0.092(5) 0.098(5) 0.098(5) 0.011(4) 0.000(4) 0.024(4)
C4 0.106(5) 0.103(5) 0.075(4) 0.024(4) 0.007(4) 0.003(4)
C5 0.090(4) 0.109(5) 0.063(4) 0.006(3) 0.017(3) 0.008(4)
C6 0.066(4) 0.083(4) 0.058(3) -0.002(3) -0.001(3) -0.008(3)
C7 0.067(4) 0.086(4) 0.067(3) -0.016(3) 0.005(3) 0.000(3)
C8 0.076(4) 0.100(5) 0.092(4) -0.033(4) 0.022(4) -0.035(4)
C9 0.083(4) 0.061(3) 0.080(3) -0.007(3) 0.022(3) -0.018(3)
C10 0.061(3) 0.064(3) 0.069(3) 0.002(3) 0.006(3) -0.016(3)
C11 0.065(4) 0.068(4) 0.089(4) 0.010(3) -0.011(3) -0.014(3)
C12 0.086(5) 0.079(5) 0.111(5) 0.016(4) -0.023(4) -0.010(4)
C13 0.098(6) 0.074(5) 0.165(7) -0.007(5) -0.027(6) 0.006(4)
C14 0.110(6) 0.102(6) 0.178(8) -0.007(6) 0.027(6) 0.029(5)
C15 0.100(5) 0.101(5) 0.124(5) 0.012(4) 0.030(5) 0.017(5)
C16 0.073(4) 0.065(3) 0.089(4) 0.005(3) 0.006(3) 0.000(3)
C17 0.093(5) 0.062(3) 0.146(5) -0.019(3) 0.063(4) -0.023(3)
C18 0.050(3) 0.057(3) 0.074(3) -0.009(2) 0.011(3) -0.010(3)
C19 0.073(4) 0.058(3) 0.069(3) 0.002(2) -0.012(3) 0.000(3)
C20 0.063(3) 0.051(3) 0.053(3) -0.002(2) 0.003(3) -0.002(3)
C21 0.062(3) 0.061(3) 0.058(3) 0.010(2) -0.002(3) -0.005(3)
C22 0.076(4) 0.074(4) 0.069(3) 0.013(3) -0.010(3) -0.001(3)
C23 0.101(5) 0.057(3) 0.079(4) 0.000(3) -0.014(4) 0.010(3)
C24 0.061(4) 0.065(3) 0.104(5) -0.013(3) 0.000(3) 0.010(3)
C25 0.081(4) 0.054(3) 0.078(4) -0.007(3) 0.012(3) 0.011(3)
C26 0.075(4) 0.040(3) 0.058(3) -0.001(2) 0.001(3) 0.004(3)
C27 0.067(3) 0.073(3) 0.061(3) 0.001(3) 0.004(3) 0.004(3)
C28 0.061(3) 0.057(3) 0.059(3) 0.004(2) 0.001(3) 0.004(3)
C29 0.068(3) 0.057(3) 0.070(3) -0.002(2) -0.006(3) -0.001(3)
C30 0.068(3) 0.049(3) 0.046(3) -0.002(2) -0.006(2) 0.000(3)
C31 0.067(4) 0.059(3) 0.049(3) -0.009(2) 0.005(3) 0.002(3)
C32 0.089(5) 0.082(4) 0.064(3) 0.005(3) 0.006(3) -0.007(4)
C33 0.086(5) 0.105(5) 0.071(4) -0.008(3) 0.009(3) -0.003(4)
C34 0.083(4) 0.099(5) 0.082(4) -0.009(4) 0.016(4) 0.011(4)
C35 0.077(4) 0.079(4) 0.079(4) -0.005(3) 0.000(3) 0.022(3)
C36 0.066(4) 0.058(3) 0.057(3) 0.005(2) 0.004(3) 0.011(3)
C37 0.074(4) 0.052(3) 0.072(3) 0.003(2) 0.010(3) 0.006(3)
C38 0.061(3) 0.044(3) 0.071(3) 0.007(2) 0.004(3) 0.002(3)
C39 0.064(3) 0.044(3) 0.064(3) 0.001(2) 0.003(3) 0.000(3)
C40 0.087(4) 0.062(3) 0.082(4) -0.009(3) 0.000(3) -0.010(3)
C41 0.086(4) 0.071(4) 0.083(4) -0.025(3) -0.003(3) -0.001(3)
C42 0.092(4) 0.085(4) 0.074(4) -0.008(3) 0.009(3) 0.014(4)
C43 0.068(4) 0.065(3) 0.072(3) 0.001(3) 0.015(3) -0.005(3)
C44 0.060(3) 0.047(3) 0.064(3) -0.003(2) 0.006(3) -0.003(3)
N1 0.049(3) 0.094(3) 0.068(3) -0.003(3) 0.012(2) -0.002(3)
N2 0.071(3) 0.103(4) 0.061(3) -0.008(3) 0.016(2) -0.006(3)
N3 0.069(3) 0.061(3) 0.096(4) -0.016(2) 0.029(3) -0.012(2)
N4 0.081(3) 0.075(3) 0.079(3) 0.011(3) 0.001(3) -0.020(3)
N5 0.075(3) 0.067(3) 0.073(3) 0.012(2) 0.011(2) 0.000(3)
N6 0.056(3) 0.058(2) 0.067(3) 0.0004(19) -0.006(2) 0.002(2)
N7 0.063(3) 0.072(3) 0.058(3) 0.001(2) 0.009(2) -0.001(2)
N8 0.080(3) 0.056(2) 0.052(2) 0.0067(19) 0.005(2) 0.005(2)
N9 0.064(3) 0.052(2) 0.053(2) 0.0012(18) 0.003(2) 0.002(2)
N10 0.074(3) 0.058(2) 0.066(3) 0.009(2) -0.004(2) 0.019(3)
N11 0.069(3) 0.058(2) 0.056(2) 0.003(2) -0.011(2) 0.006(2)
N12 0.061(3) 0.050(2) 0.076(3) 0.001(2) 0.010(2) -0.015(2)
N13 0.066(3) 0.052(2) 0.075(3) 0.009(2) 0.013(2) -0.004(2)
O1W 0.098(4) 0.078(3) 0.065(3) 0.000 0.026(3) 0.000
O2W 0.248(7) 0.119(4) 0.079(3) 0.016(3) 0.047(4) 0.056(4)
O3W 0.380(11) 0.284(8) 0.109(4) -0.031(4) 0.048(5) -0.262(8)
O4W 0.338(13) 0.281(9) 0.283(9) 0.158(8) 0.148(9) 0.154(10)
O5W 0.259(16) 0.253(17) 0.155(13) -0.092(10) -0.081(11) -0.013(13)

loop_
_atom_type_symbol
_atom_type_description
_atom_type_scat_dispersion_real
_atom_type_scat_dispersion_imag
_atom_type_scat_source
C C 0.0033 0.0000 'International Tables Vol C Tables 4.2.6.8 and 6.1.1.4'
H H 0.0000 0.0000 'International Tables Vol C Tables 4.2.6.8 and 6.1.1.4'
N N 0.0061 0.0000 'International Tables Vol C Tables 4.2.6.8 and 6.1.1.4'
O O 0.0106 0.0000 'International Tables Vol C Tables 4.2.6.8 and 6.1.1.4'

loop_
_geom_angle_atom_site_label_1
_geom_angle_atom_site_label_2
_geom_angle_atom_site_label_3
_geom_angle
_geom_angle_site_symmetry_1
_geom_angle_site_symmetry_3
_geom_angle_publ_flag
C2 C1 C6 122.2(5) . . ?
C2 C1 N1 132.1(5) . . ?
C6 C1 N1 105.7(5) . . ?
C1 C2 C3 116.8(6) . . ?
C1 C2 H2 121.6 . . ?
C3 C2 H2 121.6 . . ?
C4 C3 C2 121.2(6) . . ?
C4 C3 H3 119.4 . . ?
C2 C3 H3 119.4 . . ?
C5 C4 C3 121.3(6) . . ?
C5 C4 H4 119.4 . . ?
C3 C4 H4 119.4 . . ?
C4 C5 C6 117.5(6) . . ?
C4 C5 H5 121.2 . . ?
C6 C5 H5 121.2 . . ?
C1 C6 C5 121.0(6) . . ?
C1 C6 N2 109.4(5) . . ?
C5 C6 N2 129.5(6) . . ?
N2 C7 N1 112.7(5) . . ?
N2 C7 C8 125.4(5) . . ?
N1 C7 C8 121.9(5) . . ?
N3 C8 C7 112.6(4) . . ?
N3 C8 H8A 109.1 . . ?
C7 C8 H8A 109.1 . . ?
N3 C8 H8B 109.1 . . ?
C7 C8 H8B 109.1 . . ?
H8A C8 H8B 107.8 . . ?
N3 C9 C10 117.2(4) . . ?
N3 C9 H9A 108.0 . . ?
C10 C9 H9A 108.0 . . ?
N3 C9 H9B 108.0 . . ?
C10 C9 H9B 108.0 . . ?
H9A C9 H9B 107.2 . . ?
N4 C10 N5 113.2(5) . . ?
N4 C10 C9 124.4(5) . . ?
N5 C10 C9 122.3(5) . . ?
C16 C11 C12 121.9(6) . . ?
C16 C11 N4 109.4(5) . . ?
C12 C11 N4 128.6(6) . . ?
C11 C12 C13 118.0(7) . . ?
C11 C12 H12 121.0 . . ?
C13 C12 H12 121.0 . . ?
C12 C13 C14 120.2(7) . . ?
C12 C13 H13 119.9 . . ?
C14 C13 H13 119.9 . . ?
C15 C14 C13 121.4(7) . . ?
C15 C14 H14 119.3 . . ?
C13 C14 H14 119.3 . . ?
C14 C15 C16 116.8(7) . . ?
C14 C15 H15 121.6 . . ?
C16 C15 H15 121.6 . . ?
C11 C16 N5 105.6(5) . . ?
C11 C16 C15 121.5(6) . . ?
N5 C16 C15 132.8(6) . . ?
N3 C17 C18 115.0(5) . . ?
N3 C17 H17A 108.5 . . ?
C18 C17 H17A 108.5 . . ?
N3 C17 H17B 108.5 . . ?
C18 C17 H17B 108.5 . . ?
H17A C17 H17B 107.5 . . ?
N6 C18 C17 113.0(4) . . ?
N6 C18 H18A 109.0 . . ?
C17 C18 H18A 109.0 . . ?
N6 C18 H18B 109.0 . . ?
C17 C18 H18B 109.0 . . ?
H18A C18 H18B 107.8 . . ?
N6 C19 C20 114.9(4) . . ?
N6 C19 H19A 108.5 . . ?
C20 C19 H19A 108.5 . . ?
N6 C19 H19B 108.5 . . ?
C20 C19 H19B 108.5 . . ?
H19A C19 H19B 107.5 . . ?
N7 C20 N8 111.7(4) . . ?
N7 C20 C19 123.5(5) . . ?
N8 C20 C19 124.8(4) . . ?
N7 C21 C22 131.0(5) . . ?
N7 C21 C26 109.9(4) . . ?
C22 C21 C26 119.0(5) . . ?
C23 C22 C21 118.4(5) . . ?
C23 C22 H22 120.8 . . ?
C21 C22 H22 120.8 . . ?
C22 C23 C24 120.5(5) . . ?
C22 C23 H23 119.7 . . ?
C24 C23 H23 119.7 . . ?
C25 C24 C23 122.9(5) . . ?
C25 C24 H24 118.5 . . ?
C23 C24 H24 118.5 . . ?
C26 C25 C24 115.0(5) . . ?
C26 C25 H25 122.5 . . ?
C24 C25 H25 122.5 . . ?
C25 C26 N8 131.8(5) . . ?
C25 C26 C21 124.0(5) . . ?
N8 C26 C21 104.2(4) . . ?
N6 C27 C28 114.4(4) . . ?
N6 C27 H27A 108.7 . . ?
C28 C27 H27A 108.7 . . ?
N6 C27 H27B 108.7 . . ?
C28 C27 H27B 108.7 . . ?
H27A C27 H27B 107.6 . . ?
N9 C28 C27 114.4(4) . . ?
N9 C28 H28A 108.7 . . ?
C27 C28 H28A 108.7 . . ?
N9 C28 H28B 108.7 . . ?
C27 C28 H28B 108.7 . . ?
H28A C28 H28B 107.6 . . ?
N9 C29 C30 116.3(4) . . ?
N9 C29 H29A 108.2 . . ?
C30 C29 H29A 108.2 . . ?
N9 C29 H29B 108.2 . . ?
C30 C29 H29B 108.2 . . ?
H29A C29 H29B 107.4 . . ?
N10 C30 N11 112.6(4) . . ?
N10 C30 C29 125.5(4) . . ?
N11 C30 C29 121.9(4) . . ?
N11 C31 C36 105.8(4) . . ?
N11 C31 C32 131.6(5) . . ?
C36 C31 C32 122.6(5) . . ?
C33 C32 C31 115.4(6) . . ?
C33 C32 H32 122.3 . . ?
C31 C32 H32 122.3 . . ?
C32 C33 C34 122.4(6) . . ?
C32 C33 H33 118.8 . . ?
C34 C33 H33 118.8 . . ?
C35 C34 C33 121.7(6) . . ?
C35 C34 H34 119.2 . . ?
C33 C34 H34 119.2 . . ?
C34 C35 C36 118.3(5) . . ?
C34 C35 H35 120.8 . . ?
C36 C35 H35 120.8 . . ?
N10 C36 C35 131.1(5) . . ?
N10 C36 C31 109.2(4) . . ?
C35 C36 C31 119.6(5) . . ?
N9 C37 C38 110.2(4) . . ?
N9 C37 H37A 109.6 . . ?
C38 C37 H37A 109.6 . . ?
N9 C37 H37B 109.6 . . ?
C38 C37 H37B 109.6 . . ?
H37A C37 H37B 108.1 . . ?
N13 C38 N12 112.7(4) . . ?
N13 C38 C37 125.4(5) . . ?
N12 C38 C37 121.8(4) . . ?
C40 C39 N13 130.1(5) . . ?
C40 C39 C44 119.8(5) . . ?
N13 C39 C44 110.1(4) . . ?
C39 C40 C41 117.9(5) . . ?
C39 C40 H40 121.1 . . ?
C41 C40 H40 121.1 . . ?
C40 C41 C42 121.1(5) . . ?
C40 C41 H41 119.4 . . ?
C42 C41 H41 119.4 . . ?
C43 C42 C41 120.7(5) . . ?
C43 C42 H42 119.7 . . ?
C41 C42 H42 119.7 . . ?
C42 C43 C44 117.7(5) . . ?
C42 C43 H43 121.1 . . ?
C44 C43 H43 121.1 . . ?
C43 C44 N12 132.5(4) . . ?
C43 C44 C39 122.8(4) . . ?
N12 C44 C39 104.6(4) . . ?
C7 N1 C1 107.7(5) . . ?
C7 N1 H1 126.1 . . ?
C1 N1 H1 126.1 . . ?
C7 N2 C6 104.4(4) . . ?
C9 N3 C8 114.3(4) . . ?
C9 N3 C17 114.1(5) . . ?
C8 N3 C17 114.0(5) . . ?
C10 N4 C11 104.9(4) . . ?
C10 N5 C16 106.9(4) . . ?
C10 N5 H5A 126.6 . . ?
C16 N5 H5A 126.6 . . ?
C18 N6 C19 113.8(4) . . ?
C18 N6 C27 110.9(4) . . ?
C19 N6 C27 110.5(4) . . ?
C20 N7 C21 105.7(4) . . ?
C20 N8 C26 108.5(4) . . ?
C20 N8 H8 125.8 . . ?
C26 N8 H8 125.8 . . ?
C37 N9 C28 111.0(4) . . ?
C37 N9 C29 111.8(3) . . ?
C28 N9 C29 114.2(4) . . ?
C30 N10 C36 105.8(4) . . ?
C30 N11 C31 106.6(4) . . ?
C30 N11 H11 126.7 . . ?
C31 N11 H11 126.7 . . ?
C38 N12 C44 107.7(4) . . ?
C38 N12 H12A 126.1 . . ?
C44 N12 H12A 126.1 . . ?
C38 N13 C39 104.8(4) . . ?
H1WA O1W H1WB 107.5 . . ?
H2WA O2W H2WB 104.6 . . ?
H3WA O3W H3WB 123.2 . . ?
H4WA O4W H4WB 127.8 . . ?

loop_
_geom_bond_atom_site_label_1
_geom_bond_atom_site_label_2
_geom_bond_distance
_geom_bond_site_symmetry_2
_geom_bond_publ_flag
C1 C2 1.365(7) . ?
C1 C6 1.365(7) . ?
C1 N1 1.372(6) . ?
C2 C3 1.388(8) . ?
C2 H2 0.9300 . ?
C3 C4 1.375(8) . ?
C3 H3 0.9300 . ?
C4 C5 1.370(7) . ?
C4 H4 0.9300 . ?
C5 C6 1.380(7) . ?
C5 H5 0.9300 . ?
C6 N2 1.395(6) . ?
C7 N2 1.318(6) . ?
C7 N1 1.324(6) . ?
C7 C8 1.477(7) . ?
C8 N3 1.463(7) . ?
C8 H8A 0.9700 . ?
C8 H8B 0.9700 . ?
C9 N3 1.456(7) . ?
C9 C10 1.519(7) . ?
C9 H9A 0.9700 . ?
C9 H9B 0.9700 . ?
C10 N4 1.304(6) . ?
C10 N5 1.329(6) . ?
C11 C16 1.363(7) . ?
C11 C12 1.372(8) . ?
C11 N4 1.389(7) . ?
C12 C13 1.378(9) . ?
C12 H12 0.9300 . ?
C13 C14 1.410(10) . ?
C13 H13 0.9300 . ?
C14 C15 1.373(9) . ?
C14 H14 0.9300 . ?
C15 C16 1.399(8) . ?
C15 H15 0.9300 . ?
C16 N5 1.382(6) . ?
C17 N3 1.470(7) . ?
C17 C18 1.508(7) . ?
C17 H17A 0.9700 . ?
C17 H17B 0.9700 . ?
C18 N6 1.459(5) . ?
C18 H18A 0.9700 . ?
C18 H18B 0.9700 . ?
C19 N6 1.478(5) . ?
C19 C20 1.498(7) . ?
C19 H19A 0.9700 . ?
C19 H19B 0.9700 . ?
C20 N7 1.323(5) . ?
C20 N8 1.345(6) . ?
C21 N7 1.380(6) . ?
C21 C22 1.383(7) . ?
C21 C26 1.399(6) . ?
C22 C23 1.375(8) . ?
C22 H22 0.9300 . ?
C23 C24 1.392(7) . ?
C23 H23 0.9300 . ?
C24 C25 1.376(7) . ?
C24 H24 0.9300 . ?
C25 C26 1.375(7) . ?
C25 H25 0.9300 . ?
C26 N8 1.384(6) . ?
C27 N6 1.486(6) . ?
C27 C28 1.506(6) . ?
C27 H27A 0.9700 . ?
C27 H27B 0.9700 . ?
C28 N9 1.464(6) . ?
C28 H28A 0.9700 . ?
C28 H28B 0.9700 . ?
C29 N9 1.466(5) . ?
C29 C30 1.488(7) . ?
C29 H29A 0.9700 . ?
C29 H29B 0.9700 . ?
C30 N10 1.303(6) . ?
C30 N11 1.368(5) . ?
C31 N11 1.377(6) . ?
C31 C36 1.390(6) . ?
C31 C32 1.404(7) . ?
C32 C33 1.370(8) . ?
C32 H32 0.9300 . ?
C33 C34 1.389(8) . ?
C33 H33 0.9300 . ?
C34 C35 1.352(7) . ?
C34 H34 0.9300 . ?
C35 C36 1.390(7) . ?
C35 H35 0.9300 . ?
C36 N10 1.388(6) . ?
C37 N9 1.464(5) . ?
C37 C38 1.492(6) . ?
C37 H37A 0.9700 . ?
C37 H37B 0.9700 . ?
C38 N13 1.321(5) . ?
C38 N12 1.351(6) . ?
C39 C40 1.374(6) . ?
C39 N13 1.394(5) . ?
C39 C44 1.395(6) . ?
C40 C41 1.392(7) . ?
C40 H40 0.9300 . ?
C41 C42 1.408(8) . ?
C41 H41 0.9300 . ?
C42 C43 1.361(7) . ?
C42 H42 0.9300 . ?
C43 C44 1.371(6) . ?
C43 H43 0.9300 . ?
C44 N12 1.386(6) . ?
N1 H1 0.8600 . ?
N5 H5A 0.8600 . ?
N8 H8 0.8600 . ?
N11 H11 0.8600 . ?
N12 H12A 0.8600 . ?
O1W H1WA 0.8176 . ?
O1W H1WB 0.8243 . ?
O2W H2WA 0.9154 . ?
O2W H2WB 0.7541 . ?
O3W H3WA 0.7638 . ?
O3W H3WB 0.7414 . ?
O4W H4WA 0.7089 . ?
O4W H4WB 0.7651 . ?
O5W O5W 1.71(3) 4_567 ?

loop_
_geom_hbond_atom_site_label_D
_geom_hbond_atom_site_label_H
_geom_hbond_atom_site_label_A
_geom_hbond_distance_DH
_geom_hbond_distance_HA
_geom_hbond_distance_DA
_geom_hbond_angle_DHA
_geom_hbond_site_symmetry_A
O1W H1WA N5 0.82 2.12 2.820(5) 143 3_756
O1W H1WB N2 0.82 2.00 2.745(5) 149 3_756
O2W H2WA O4W 0.92 2.29 2.737(10) 110 8_467
O4W H4WA O2W 0.71 2.64 3.247(15) 145 1_655
N11 H11 N13 0.86 2.03 2.857(5) 161 4_567
N1 H1 N7 0.86 2.00 2.856(6) 177 .
O2W H2WB N8 0.75 2.46 2.858(5) 115 .
O3W H3WA N12 0.76 2.51 2.816(7) 106 .
N5 H5A O1W 0.86 1.96 2.820(5) 180 .
N8 H8 O2W 0.86 2.00 2.858(5) 173 .
O4W H4WB O3W 0.77 2.29 2.712(12) 116 .
N12 H12A O3W 0.86 1.98 2.816(7) 165 .
C17 H17A N4 0.97 2.60 3.278(9) 127 .
C19 H19A N3 0.97 2.51 3.201(7) 128 .

loop_
_geom_torsion_atom_site_label_1
_geom_torsion_atom_site_label_2
_geom_torsion_atom_site_label_3
_geom_torsion_atom_site_label_4
_geom_torsion
_geom_torsion_site_symmetry_1
_geom_torsion_site_symmetry_2
_geom_torsion_site_symmetry_3
_geom_torsion_site_symmetry_4
_geom_torsion_publ_flag
C6 C1 C2 C3 -1.4(8) . . . . ?
N1 C1 C2 C3 175.3(5) . . . . ?
C1 C2 C3 C4 1.5(9) . . . . ?
C2 C3 C4 C5 -1.2(10) . . . . ?
C3 C4 C5 C6 0.7(9) . . . . ?
C2 C1 C6 C5 1.0(8) . . . . ?
N1 C1 C6 C5 -176.5(5) . . . . ?
C2 C1 C6 N2 177.1(5) . . . . ?
N1 C1 C6 N2 -0.4(5) . . . . ?
C4 C5 C6 C1 -0.6(8) . . . . ?
C4 C5 C6 N2 -175.8(5) . . . . ?
N2 C7 C8 N3 120.3(6) . . . . ?
N1 C7 C8 N3 -58.7(7) . . . . ?
N3 C9 C10 N4 -87.8(7) . . . . ?
N3 C9 C10 N5 88.7(6) . . . . ?
C16 C11 C12 C13 1.4(9) . . . . ?
N4 C11 C12 C13 -179.4(6) . . . . ?
C11 C12 C13 C14 -1.6(10) . . . . ?
C12 C13 C14 C15 2.4(12) . . . . ?
C13 C14 C15 C16 -2.7(11) . . . . ?
C12 C11 C16 N5 -179.4(5) . . . . ?
N4 C11 C16 N5 1.2(6) . . . . ?
C12 C11 C16 C15 -1.9(9) . . . . ?
N4 C11 C16 C15 178.8(5) . . . . ?
C14 C15 C16 C11 2.4(9) . . . . ?
C14 C15 C16 N5 179.2(7) . . . . ?
N3 C17 C18 N6 -76.7(7) . . . . ?
N6 C19 C20 N7 -98.5(5) . . . . ?
N6 C19 C20 N8 81.4(6) . . . . ?
N7 C21 C22 C23 -177.5(5) . . . . ?
C26 C21 C22 C23 -0.5(7) . . . . ?
C21 C22 C23 C24 -1.1(8) . . . . ?
C22 C23 C24 C25 1.5(8) . . . . ?
C23 C24 C25 C26 -0.2(8) . . . . ?
C24 C25 C26 N8 177.7(5) . . . . ?
C24 C25 C26 C21 -1.5(7) . . . . ?
N7 C21 C26 C25 179.5(4) . . . . ?
C22 C21 C26 C25 1.9(7) . . . . ?
N7 C21 C26 N8 0.1(5) . . . . ?
C22 C21 C26 N8 -177.5(4) . . . . ?
N6 C27 C28 N9 62.9(5) . . . . ?
N9 C29 C30 N10 -92.3(6) . . . . ?
N9 C29 C30 N11 85.8(5) . . . . ?
N11 C31 C32 C33 -178.1(5) . . . . ?
C36 C31 C32 C33 -0.5(7) . . . . ?
C31 C32 C33 C34 1.3(8) . . . . ?
C32 C33 C34 C35 -0.7(9) . . . . ?
C33 C34 C35 C36 -0.9(8) . . . . ?
C34 C35 C36 N10 179.4(5) . . . . ?
C34 C35 C36 C31 1.7(8) . . . . ?
N11 C31 C36 N10 -1.0(5) . . . . ?
C32 C31 C36 N10 -179.2(4) . . . . ?
N11 C31 C36 C35 177.2(4) . . . . ?
C32 C31 C36 C35 -1.0(7) . . . . ?
N9 C37 C38 N13 -134.6(5) . . . . ?
N9 C37 C38 N12 41.5(7) . . . . ?
N13 C39 C40 C41 -179.7(5) . . . . ?
C44 C39 C40 C41 0.1(8) . . . . ?
C39 C40 C41 C42 -0.8(8) . . . . ?
C40 C41 C42 C43 -0.2(9) . . . . ?
C41 C42 C43 C44 1.9(8) . . . . ?
C42 C43 C44 N12 -179.4(5) . . . . ?
C42 C43 C44 C39 -2.6(8) . . . . ?
C40 C39 C44 C43 1.7(7) . . . . ?
N13 C39 C44 C43 -178.5(5) . . . . ?
C40 C39 C44 N12 179.2(5) . . . . ?
N13 C39 C44 N12 -1.0(5) . . . . ?
N2 C7 N1 C1 -0.7(6) . . . . ?
C8 C7 N1 C1 178.4(5) . . . . ?
C2 C1 N1 C7 -176.5(6) . . . . ?
C6 C1 N1 C7 0.6(5) . . . . ?
N1 C7 N2 C6 0.4(6) . . . . ?
C8 C7 N2 C6 -178.7(5) . . . . ?
C1 C6 N2 C7 0.0(6) . . . . ?
C5 C6 N2 C7 175.7(6) . . . . ?
C10 C9 N3 C8 -81.7(6) . . . . ?
C10 C9 N3 C17 52.0(6) . . . . ?
C7 C8 N3 C9 -70.0(6) . . . . ?
C7 C8 N3 C17 156.3(5) . . . . ?
C18 C17 N3 C9 132.5(5) . . . . ?
C18 C17 N3 C8 -93.7(6) . . . . ?
N5 C10 N4 C11 0.5(6) . . . . ?
C9 C10 N4 C11 177.3(5) . . . . ?
C16 C11 N4 C10 -1.1(6) . . . . ?
C12 C11 N4 C10 179.6(5) . . . . ?
N4 C10 N5 C16 0.3(6) . . . . ?
C9 C10 N5 C16 -176.6(5) . . . . ?
C11 C16 N5 C10 -0.9(6) . . . . ?
C15 C16 N5 C10 -178.1(6) . . . . ?
C17 C18 N6 C19 80.6(6) . . . . ?
C17 C18 N6 C27 -154.0(4) . . . . ?
C20 C19 N6 C18 66.6(6) . . . . ?
C20 C19 N6 C27 -59.0(5) . . . . ?
C28 C27 N6 C18 78.5(5) . . . . ?
C28 C27 N6 C19 -154.3(4) . . . . ?
N8 C20 N7 C21 -1.1(5) . . . . ?
C19 C20 N7 C21 178.8(4) . . . . ?
C22 C21 N7 C20 177.8(5) . . . . ?
C26 C21 N7 C20 0.6(5) . . . . ?
N7 C20 N8 C26 1.2(5) . . . . ?
C19 C20 N8 C26 -178.7(4) . . . . ?
C25 C26 N8 C20 179.9(5) . . . . ?
C21 C26 N8 C20 -0.7(5) . . . . ?
C38 C37 N9 C28 64.5(5) . . . . ?
C38 C37 N9 C29 -166.8(4) . . . . ?
C27 C28 N9 C37 -170.0(4) . . . . ?
C27 C28 N9 C29 62.6(5) . . . . ?
C30 C29 N9 C37 -73.2(5) . . . . ?
C30 C29 N9 C28 53.8(5) . . . . ?
N11 C30 N10 C36 -0.7(5) . . . . ?
C29 C30 N10 C36 177.6(4) . . . . ?
C35 C36 N10 C30 -176.8(5) . . . . ?
C31 C36 N10 C30 1.1(5) . . . . ?
N10 C30 N11 C31 0.1(5) . . . . ?
C29 C30 N11 C31 -178.2(4) . . . . ?
C36 C31 N11 C30 0.6(5) . . . . ?
C32 C31 N11 C30 178.5(5) . . . . ?
N13 C38 N12 C44 -0.8(5) . . . . ?
C37 C38 N12 C44 -177.3(4) . . . . ?
C43 C44 N12 C38 178.3(5) . . . . ?
C39 C44 N12 C38 1.1(5) . . . . ?
N12 C38 N13 C39 0.2(5) . . . . ?
C37 C38 N13 C39 176.5(5) . . . . ?
C40 C39 N13 C38 -179.7(5) . . . . ?
C44 C39 N13 C38 0.5(5) . . . . ?
